data_4000686
loop_
_publ_author_name
'Thierry Maris'
'Michael J. Henson'
'Stephen J. Heyes'
'Keith Prout'

_publ_section_title
;
 Investigations of the Phase Transitions in Thiourea Inclusion Compounds
 with Cycloheptane, Cyclooctane, and Cyclooctanone
;
_journal_name_full 'Chem. Mater.'
_journal_page_first 2483
_journal_page_last 2492
_journal_paper_doi 10.1021/cm991173u
_journal_volume 13
_journal_year 2001
_chemical_formula_moiety ' C10.00 H26 N6 S3 '
_chemical_formula_sum 'C10 H26 N6 S3'
_chemical_formula_weight 326.54
_space_group_IT_number 14
_symmetry_cell_setting monoclinic
_symmetry_space_group_name_Hall '-P 2ybc'
_symmetry_space_group_name_H-M 'P 1 21/c 1'
_atom_sites_solution_hydrogens geom
_atom_sites_solution_primary direct
_audit_creation_date 99-19-07
_audit_creation_method CRYSTALS_ver_12-03-99
_cell_angle_alpha 90
_cell_angle_beta 114.27(3)
_cell_angle_gamma 90
_cell_formula_units_Z 4
_cell_length_a 12.406(8)
_cell_length_b 15.535(8)
_cell_length_c 10.140(9)
_cell_measurement_reflns_used 25
_cell_measurement_temperature 150
_cell_measurement_theta_max 33
_cell_measurement_theta_min 7
_cell_volume 1782(2)
_computing_cell_refinement 'CAD-4 software (Enraf-Nonius, 1989)'
_computing_data_collection 'CAD-4 software (Enraf-Nonius, 1989)'
_computing_data_reduction
;                                                                               
RC93 (Watkin, D.J., Prout, C.K., Lilley, P.M.deQ. 1994)                         
;
_computing_molecular_graphics
;                                                                               
 CAMERON (Watkin, Prout & Pearce,  1996)                                        
;
_computing_publication_material
;                                                                               
CRYSTALS Issue 10 (Watkin, Prout, Carruthers & Betteridge, 1996)                
;
_computing_structure_refinement
;                                                                               
CRYSTALS Issue 10 (Watkin, Prout, Carruthers & Betteridge, 1996)                
;
_computing_structure_solution 'SIR92 (Giacovazzo et al, 1992)'
_diffrn_ambient_temperature 150
_diffrn_measured_fraction_theta_max 1.000
_diffrn_measurement_device_type '  Enraf-nonius CAD4 '
_diffrn_measurement_method \w/2\q
_diffrn_radiation_monochromator graphite
_diffrn_radiation_type 'Cu K\a'
_diffrn_radiation_wavelength 1.54180
_diffrn_reflns_av_R_equivalents 0.01
_diffrn_reflns_limit_h_max 15
_diffrn_reflns_limit_h_min -2
_diffrn_reflns_limit_k_max 19
_diffrn_reflns_limit_k_min -19
_diffrn_reflns_limit_l_max 1
_diffrn_reflns_limit_l_min -11
_diffrn_reflns_number 3982
_diffrn_reflns_theta_max 75.00
_diffrn_reflns_theta_min 0.00
_diffrn_standards_decay_% 4.69
_diffrn_standards_interval_count 0
_diffrn_standards_interval_time 0
_diffrn_standards_number 3
_exptl_absorpt_coefficient_mu 3.79
_exptl_absorpt_correction_T_max 0.45
_exptl_absorpt_correction_T_min 0.43
_exptl_absorpt_correction_type psi-scan
_exptl_absorpt_process_details '\y scan,(North et al, 1968)'
_exptl_crystal_colour ' colourless '
_exptl_crystal_density_diffrn 1.22
_exptl_crystal_description ' prism '
_exptl_crystal_F_000 709.07
_exptl_crystal_size_max 0.86
_exptl_crystal_size_mid 0.26
_exptl_crystal_size_min 0.21
_refine_diff_density_max 1.01
_refine_diff_density_min -1.10
_refine_ls_extinction_method None
_refine_ls_goodness_of_fit_ref 1.0083
_refine_ls_hydrogen_treatment constr
_refine_ls_matrix_type full
_refine_ls_number_parameters 236
_refine_ls_number_reflns 2927
_refine_ls_R_factor_gt 0.0765
_refine_ls_shift/su_max 0.485789
_refine_ls_structure_factor_coef F
_refine_ls_weighting_details
;
Chebychev polynomial with 3 parameters, Carruthers & Watkin , 1979, 
 6.28     5.55     4.36    
;
_refine_ls_weighting_scheme calc
_refine_ls_wR_factor_ref 0.0944
_reflns_limit_h_max 14
_reflns_limit_h_min -15
_reflns_limit_k_max 19
_reflns_limit_k_min -19
_reflns_limit_l_max 11
_reflns_limit_l_min 0
_reflns_number_gt 2927
_reflns_number_total 3732
_reflns_threshold_expression >3.00\s(I)
_cod_data_source_file deposit.cif
_cod_data_source_block TC7_150K
_cod_original_cell_volume 1781.6
_cod_original_sg_symbol_H-M P21/c
_cod_original_formula_sum ' C10.00 H26 N6 S3 '
_cod_database_code 4000686

loop_
_symmetry_equiv_pos_as_xyz
x,y,z
-x,-y,-z
-x,y+1/2,-z+1/2
x,-y+1/2,z+1/2

loop_
_atom_site_label
_atom_site_fract_x
_atom_site_fract_y
_atom_site_fract_z
_atom_site_U_iso_or_equiv
_atom_site_occupancy
_atom_site_adp_type
S1 1.38753(7) -0.14875(4) 0.42095(14) 0.0343 1.0000 Uani
C2 1.4404(3) -0.20602(16) 0.5778(6) 0.0335 1.0000 Uani
N3 1.3788(3) -0.21464(17) 0.6579(5) 0.0405 1.0000 Uani
N4 1.5475(3) -0.24406(15) 0.6261(5) 0.0412 1.0000 Uani
S5 1.08813(7) -0.15348(4) 0.52243(14) 0.0361 1.0000 Uani
C6 1.0345(3) -0.20156(17) 0.3593(6) 0.0377 1.0000 Uani
N7 1.0966(3) -0.20593(18) 0.2777(5) 0.0459 1.0000 Uani
N8 0.9247(3) -0.23662(16) 0.3012(5) 0.0403 1.0000 Uani
S9 0.73515(6) -0.20354(4) 0.46403(13) 0.0349 1.0000 Uani
C10 0.7407(3) -0.09375(19) 0.4810(5) 0.0317 1.0000 Uani
N11 0.8429(2) -0.05203(16) 0.5177(5) 0.0460 1.0000 Uani
N12 0.6439(2) -0.04876(15) 0.4603(5) 0.0419 1.0000 Uani
H31 1.4120(3) -0.24872(17) 0.7496(5) 0.0473 1.0000 Uiso
H32 1.2993(3) -0.18699(17) 0.6263(5) 0.0473 1.0000 Uiso
H41 1.5970(3) -0.23864(15) 0.5697(5) 0.0465 1.0000 Uiso
H42 1.5775(3) -0.27758(15) 0.7185(5) 0.0465 1.0000 Uiso
H71 1.1775(3) -0.18006(18) 0.3135(5) 0.0515 1.0000 Uiso
H72 1.0620(3) -0.23502(18) 0.1813(5) 0.0515 1.0000 Uiso
H81 0.8950(3) -0.26481(16) 0.2041(5) 0.0457 1.0000 Uiso
H82 0.8733(3) -0.23429(16) 0.3556(5) 0.0457 1.0000 Uiso
H111 0.9169(2) -0.08471(15) 0.5351(5) 0.0527 1.0000 Uiso
H112 0.8454(2) 0.01208(16) 0.5275(5) 0.0527 1.0000 Uiso
H121 0.6483(2) 0.01524(16) 0.4708(5) 0.0494 1.0000 Uiso
H122 0.5666(2) -0.07896(15) 0.4345(5) 0.0494 1.0000 Uiso
C20 0.159(2) 0.0685(14) -0.028(3) 0.1107 0.447(19) Uani
C21 0.2266(16) 0.0418(14) 0.129(3) 0.0925 0.447(19) Uani
C22 0.356(2) 0.0435(14) 0.151(3) 0.0805 0.447(19) Uani
C23 0.4002(18) -0.0323(14) 0.091(3) 0.0927 0.447(19) Uani
C24 0.3233(17) -0.0473(16) -0.071(3) 0.1106 0.447(19) Uani
C25 0.206(2) -0.0869(13) -0.090(4) 0.1409 0.447(19) Uani
C26 0.128(2) -0.0077(16) -0.133(3) 0.1263 0.447(19) Uani
H201 0.204(2) 0.1126(14) -0.057(3) 0.1191 0.447(19) Uiso
H202 0.083(2) 0.0944(14) -0.033(3) 0.1191 0.447(19) Uiso
H211 0.2151(16) 0.0862(14) 0.194(3) 0.1029 0.447(19) Uiso
H212 0.2040(16) -0.0161(14) 0.153(3) 0.1029 0.447(19) Uiso
H221 0.407(2) 0.0478(14) 0.257(3) 0.0974 0.447(19) Uiso
H222 0.368(2) 0.0957(14) 0.101(3) 0.0974 0.447(19) Uiso
H231 0.4833(18) -0.0209(14) 0.104(3) 0.1130 0.447(19) Uiso
H232 0.3986(18) -0.0840(14) 0.149(3) 0.1130 0.447(19) Uiso
H241 0.3635(17) -0.0935(16) -0.103(3) 0.1248 0.447(19) Uiso
H242 0.3178(17) 0.0062(16) -0.128(3) 0.1248 0.447(19) Uiso
H251 0.179(2) -0.1302(13) -0.170(4) 0.1470 0.447(19) Uiso
H252 0.205(2) -0.1134(13) -0.001(4) 0.1470 0.447(19) Uiso
H261 0.130(2) 0.0170(16) -0.224(3) 0.1329 0.447(19) Uiso
H262 0.046(2) -0.0269(16) -0.154(3) 0.1329 0.447(19) Uiso
C30 0.137(1) 0.0727(7) 0.0103(16) 0.0779 0.553(19) Uani
C31 0.254(1) 0.0599(7) 0.1411(19) 0.0718 0.553(19) Uani
C32 0.3607(14) 0.0432(7) 0.107(3) 0.0808 0.553(19) Uani
C33 0.3716(12) -0.0500(7) 0.064(2) 0.0850 0.553(19) Uani
C34 0.2840(12) -0.0759(8) -0.0870(19) 0.0824 0.553(19) Uani
C35 0.1541(13) -0.0679(7) -0.102(2) 0.0986 0.553(19) Uani
C36 0.0988(13) 0.0187(8) -0.1275(18) 0.0962 0.553(19) Uani
H301 0.137(1) 0.1337(7) -0.0210(16) 0.0831 0.553(19) Uiso
H302 0.074(1) 0.0653(7) 0.0474(16) 0.0831 0.553(19) Uiso
H311 0.271(1) 0.1128(7) 0.2026(19) 0.0732 0.553(19) Uiso
H312 0.245(1) 0.0096(7) 0.1976(19) 0.0732 0.553(19) Uiso
H321 0.4348(14) 0.0580(7) 0.193(3) 0.0762 0.553(19) Uiso
H322 0.3529(14) 0.0815(7) 0.024(3) 0.0762 0.553(19) Uiso
H331 0.4525(12) -0.0579(7) 0.067(2) 0.0834 0.553(19) Uiso
H332 0.3614(12) -0.0889(7) 0.137(2) 0.0834 0.553(19) Uiso
H341 0.2993(12) -0.1370(8) -0.1055(19) 0.0904 0.553(19) Uiso
H342 0.2930(12) -0.0377(8) -0.1612(19) 0.0904 0.553(19) Uiso
H351 0.1027(13) -0.1049(7) -0.185(2) 0.0976 0.553(19) Uiso
H352 0.1536(13) -0.0904(7) -0.010(2) 0.0976 0.553(19) Uiso
H361 0.1221(13) 0.0494(8) -0.1984(18) 0.0985 0.553(19) Uiso
H362 0.0108(13) 0.0125(8) -0.1687(18) 0.0985 0.553(19) Uiso

loop_
_atom_site_aniso_label
_atom_site_aniso_U_11
_atom_site_aniso_U_22
_atom_site_aniso_U_33
_atom_site_aniso_U_23
_atom_site_aniso_U_13
_atom_site_aniso_U_12
S1 0.0269(4) 0.0394(4) 0.0371(13) 0.0029(4) 0.0136(8) 0.0030(2)
C2 0.0266(16) 0.0349(12) 0.037(5) -0.0062(18) 0.011(3) -0.0049(11)
N3 0.0361(16) 0.0520(13) 0.035(5) 0.0073(17) 0.016(3) 0.0034(12)
N4 0.0295(14) 0.0457(12) 0.046(5) 0.0103(16) 0.013(3) 0.005(1)
S5 0.0259(5) 0.0445(4) 0.0370(14) -0.0049(4) 0.0120(8) -0.0039(3)
C6 0.0302(17) 0.0390(13) 0.047(5) -0.0009(18) 0.018(3) -0.0011(11)
N7 0.0320(15) 0.0667(16) 0.040(5) -0.0095(19) 0.016(3) -0.0046(12)
N8 0.0286(15) 0.0528(14) 0.035(5) -0.0098(17) 0.008(3) -0.0092(11)
S9 0.0249(5) 0.0351(4) 0.0429(14) -0.0022(4) 0.0121(8) -0.0004(2)
C10 0.0261(15) 0.0382(14) 0.027(5) 0.0024(17) 0.007(3) 0.0007(11)
N11 0.0310(14) 0.0416(12) 0.064(5) -0.0117(17) 0.018(3) -0.005(1)
N12 0.0299(13) 0.0393(12) 0.056(4) 0.0026(16) 0.017(2) 0.005(1)
C20 0.090(8) 0.131(9) 0.073(16) -0.03(1) -0.01(1) 0.017(7)
C21 0.081(7) 0.116(9) 0.062(15) -0.027(9) 0.010(9) 0.022(6)
C22 0.081(8) 0.097(8) 0.060(14) -0.024(8) 0.025(9) -0.010(6)
C23 0.099(8) 0.121(9) 0.061(14) -0.027(9) 0.035(9) -0.027(7)
C24 0.122(9) 0.15(1) 0.060(15) -0.05(1) 0.03(1) -0.044(8)
C25 0.14(1) 0.15(1) 0.079(16) -0.05(1) -0.004(11) -0.022(9)
C26 0.114(9) 0.12(1) 0.083(16) -0.04(1) -0.017(11) 0.004(8)
C30 0.077(5) 0.063(4) 0.085(11) -0.013(5) 0.026(7) -0.006(4)
C31 0.072(5) 0.047(3) 0.084(11) -0.012(5) 0.019(7) -0.007(4)
C32 0.069(5) 0.049(4) 0.098(12) -0.012(6) 0.008(7) 0.008(4)
C33 0.082(6) 0.058(5) 0.096(12) 0.003(6) 0.018(7) 0.017(4)
C34 0.097(7) 0.072(5) 0.079(11) -0.037(6) 0.037(7) -0.008(4)
C35 0.100(7) 0.077(5) 0.094(12) -0.025(6) 0.015(7) -0.001(5)
C36 0.098(6) 0.076(6) 0.093(12) -0.019(7) 0.017(7) -0.010(5)

loop_
_geom_angle_atom_site_label_1
_geom_angle_atom_site_label_2
_geom_angle_atom_site_label_3
_geom_angle
_geom_angle_publ_flag
S1 C2 N3 121.7(2) yes
S1 C2 N4 120.8(3) yes
N3 C2 N4 117.5(4) yes
C2 N3 H31 120.0(2) no
C2 N3 H32 120.0(2) no
H31 N3 H32 120.001 no
C2 N4 H41 120.0(2) no
C2 N4 H42 120.0(2) no
H41 N4 H42 120.001 no
S5 C6 N7 122.2(3) yes
S5 C6 N8 121.7(3) yes
N7 C6 N8 116.1(4) yes
C6 N7 H71 120.0(2) no
C6 N7 H72 120.0(2) no
H71 N7 H72 120.000 no
C6 N8 H81 120.0(2) no
C6 N8 H82 120.0(2) no
H81 N8 H82 120.000 no
S9 C10 N11 120.4(2) yes
S9 C10 N12 120.8(2) yes
N11 C10 N12 118.8(3) yes
C10 N11 H111 120.1(2) no
C10 N11 H112 119.96(16) no
H111 N11 H112 119.94(17) no
C10 N12 H121 120.0(3) no
C10 N12 H122 120.03(17) no
H121 N12 H122 119.97(19) no
C21 C20 C26 113.1(21) yes
C21 C20 H201 110.7(14) no
C26 C20 H201 109.8(15) no
C21 C20 H202 105.3(11) no
C26 C20 H202 108.3(11) no
H201 C20 H202 109.467 no
C21 C20 C30 61.2(30) yes
C26 C20 C30 121.4(39) yes
H201 C20 C30 127.2(31) no
H202 C20 C30 44.3(33) no
C21 C20 C31 14.5(10) yes
C26 C20 C31 122.2(18) yes
H201 C20 C31 96.4(11) no
H202 C20 C31 109.8(10) no
C30 C20 C31 67.7(33) yes
C21 C20 C36 124.5(22) yes
C26 C20 C36 20.2(10) yes
H201 C20 C36 114.5(15) no
H202 C20 C36 88.5(11) no
C30 C20 C36 109.8(38) yes
C21 C20 H301 103.4(20) no
C26 C20 H301 142.3(26) no
H201 C20 H301 63.2(16) no
H202 C20 H301 50.4(16) no
C30 C20 H301 68.5(24) no
C31 C20 C36 136.8(20) yes
C31 C20 H301 95.5(20) no
C36 C20 H301 124.7(27) no
C20 C21 C22 104.0(21) yes
C20 C21 H211 109.4(10) no
C22 C21 H211 108.5(14) no
C20 C21 H212 114.0(13) no
C22 C21 H212 111.2(12) no
H211 C21 H212 109.466 no
C20 C21 C30 21.4(10) yes
C22 C21 C30 123.6(22) yes
H211 C21 C30 93.0(11) no
H212 C21 C30 109.1(11) no
C20 C21 C31 98.8(54) yes
C22 C21 C31 43.4(34) yes
H211 C21 C31 70.0(50) no
H212 C21 C31 144.2(43) no
C30 C21 C31 106.7(48) yes
C20 C21 H312 155.0(30) no
C22 C21 H312 88.7(19) no
H211 C21 H312 86.1(25) no
H212 C21 H312 41.0(20) no
C30 C21 H312 145.8(24) no
C31 C21 H312 105.1(57) no
C21 C22 C23 117.2(20) yes
C21 C22 H221 108.7(16) no
C23 C22 H221 107.8(15) no
C21 C22 H222 107.7(12) no
C23 C22 H222 105.7(13) no
H221 C22 H222 109.467 no
C21 C22 C31 13.1(11) yes
C23 C22 C31 129.8(19) yes
H221 C22 C31 104.2(14) no
H222 C22 C31 98.5(12) no
C21 C22 C32 113.1(57) yes
C23 C22 C32 54.1(34) yes
H221 C22 C32 138.1(47) no
H222 C22 C32 55.0(38) no
C31 C22 C32 115.9(55) yes
C21 C22 H321 157.8(28) no
C23 C22 H321 83.4(16) no
H221 C22 H321 53.4(24) no
H222 C22 H321 71.8(25) no
C31 C22 H321 146.5(25) no
C32 C22 H321 85.3(39) no
C22 C23 C24 112.0(20) yes
C22 C23 H231 109.4(12) no
C24 C23 H231 108.6(9) no
C22 C23 H232 106.8(13) no
C24 C23 H232 110.5(11) no
H231 C23 H232 109.466 no
C22 C23 C32 17.2(16) yes
C24 C23 C32 99.6(20) yes
H231 C23 C32 104.1(10) no
H232 C23 C32 123.5(14) no
C22 C23 C33 113.2(44) yes
C24 C23 C33 42.6(52) yes
H231 C23 C33 135.5(42) no
H232 C23 C33 69.8(52) no
C32 C23 C33 112.7(40) yes
C22 C23 H331 152.7(23) no
C24 C23 H331 80.9(24) no
H231 C23 H331 43.5(15) no
H232 C23 H331 89.6(24) no
C32 C23 H331 143.1(28) no
C22 C23 H332 98.4(22) no
C24 C23 H332 97.6(19) no
H231 C23 H332 130.0(14) no
H232 C23 H332 20.7(15) no
C32 C23 H332 112.7(19) no
C33 C23 H331 92.7(43) no
C33 C23 H332 55.0(42) no
H331 C23 H332 103.7(25) no
C23 C24 C25 110.0(20) yes
C23 C24 H241 106.3(11) no
C25 C24 H241 104.2(16) no
C23 C24 H242 110.9(11) no
C25 C24 H242 115.4(15) no
H241 C24 H242 109.466 no
C23 C24 C33 13.9(12) yes
C25 C24 C33 97.5(21) yes
H241 C24 C33 104.6(13) no
H242 C24 C33 123.5(13) no
C23 C24 C34 117.4(36) yes
C25 C24 C34 23.2(21) yes
H241 C24 C34 81.0(27) no
H242 C24 C34 125.0(31) no
C33 C24 C34 103.6(39) yes
C23 C24 H342 158.4(21) no
C25 C24 H342 87.5(19) no
H241 C24 H342 80.5(20) no
H242 C24 H342 48.2(16) no
C33 C24 H342 171.7(27) no
C34 C24 H342 83.6(35) no
C24 C25 C26 100.0(18) yes
C24 C25 H251 111.4(17) no
C26 C25 H251 110.4(15) no
C24 C25 H252 114.8(17) no
C26 C25 H252 110.5(17) no
H251 C25 H252 109.466 no
C24 C25 C34 14.8(13) yes
C26 C25 C34 112.2(19) yes
H251 C25 C34 98.3(21) no
H252 C25 C34 115.3(23) no
C24 C25 C35 129.8(30) yes
C26 C25 C35 30.5(23) yes
H251 C25 C35 99.8(34) no
H252 C25 C35 88.7(38) no
C34 C25 C35 142.7(32) yes
C24 C25 H351 143.2(32) no
C26 C25 H351 68.6(14) no
H251 C25 H351 49.0(14) no
H252 C25 H351 101.9(18) no
C34 C25 H351 138.0(41) no
C24 C25 H352 132.1(30) no
C26 C25 H352 77.1(19) no
H251 C25 H352 114.4(15) no
H252 C25 H352 34.7(14) no
C34 C25 H352 140.8(39) no
C35 C25 H351 50.9(23) no
C35 C25 H352 54.1(27) no
H351 C25 H352 81.1(13) no
C20 C26 C25 118.5(21) yes
C20 C26 H261 104.2(16) no
C25 C26 H261 108.8(17) no
C20 C26 H262 108.5(12) no
C25 C26 H262 107.1(12) no
H261 C26 H262 109.466 no
C20 C26 C35 123.2(28) yes
C25 C26 C35 20.1(12) yes
H261 C26 C35 121.4(22) no
H262 C26 C35 87.6(16) no
C20 C26 C36 49.7(31) yes
C25 C26 C36 156.7(55) yes
H261 C26 C36 94.3(44) no
H262 C26 C36 66.3(36) no
C35 C26 C36 141.8(63) yes
C20 C26 H361 74.2(18) no
C25 C26 H361 135.2(28) no
H261 C26 H361 32.3(15) no
H262 C26 H361 108.2(17) no
C35 C26 H361 152.2(35) no
C36 C26 H361 65.8(34) no
C20 H202 C30 33.3(23) no
C21 H211 C31 24.5(15) no
C21 H211 H311 94.6(27) no
C31 H211 H311 70.1(24) no
C21 H212 H312 53.6(29) no
C22 H222 C32 28.2(24) no
C22 H222 H322 105.2(26) no
C32 H222 H322 78.4(30) no
C23 H231 H331 58.8(25) no
C23 H232 C33 26.2(14) no
C23 H232 H332 104.7(50) no
C33 H232 H332 84.5(54) no
C24 H241 C34 34.6(12) no
C24 H242 H342 55.6(27) no
C25 H252 C35 34.4(14) no
C25 H252 H352 91.1(36) no
C35 H252 H352 56.8(25) no
C26 H261 C36 28.3(12) no
C26 H261 H361 82.2(42) no
C36 H261 H361 57.5(34) no
C26 H262 C36 33.7(14) no
C26 H262 H362 104.9(29) no
C36 H262 H362 73.1(25) no
C20 C30 C21 97.4(28) yes
C20 C30 H202 102.3(48) no
C21 C30 H202 159.6(30) no
C20 C30 C31 92.2(35) yes
C21 C30 C31 15.2(11) yes
H202 C30 C31 155.8(24) no
C20 C30 C36 49.9(31) yes
C21 C30 C36 117.0(13) yes
H202 C30 C36 80.3(21) no
C31 C30 C36 123.5(11) yes
C20 C30 H301 79.9(31) no
C21 C30 H301 120.8(11) no
H202 C30 H301 58.8(25) no
C31 C30 H301 105.9(6) no
C36 C30 H301 105.7(7) no
C20 C30 H302 156.3(32) no
C21 C30 H302 96.0(11) no
H202 C30 H302 67.4(25) no
C31 C30 H302 105.3(8) no
C36 C30 H302 106.4(7) no
H301 C30 H302 109.466 no
C20 C31 C21 66.7(48) yes
C20 C31 C22 111.4(17) yes
C21 C31 C22 123.5(42) yes
C20 C31 H211 104.2(20) no
C21 C31 H211 85.6(48) no
C22 C31 H211 140.6(25) no
C20 C31 C30 20.0(9) yes
C21 C31 C30 58.1(43) yes
C22 C31 C30 131.5(17) yes
H211 C31 C30 85.2(18) no
C20 C31 C32 95.2(15) yes
C21 C31 C32 119.4(52) yes
C22 C31 C32 16.3(19) yes
H211 C31 C32 153.3(19) no
C30 C31 C32 115.3(15) yes
C20 C31 H311 117.7(8) no
C21 C31 H311 133.0(50) no
C22 C31 H311 99.3(11) no
H211 C31 H311 47.4(15) no
C30 C31 H311 108.8(6) no
C20 C31 H312 117.6(10) no
C21 C31 H312 51.3(48) no
C22 C31 H312 97.9(13) no
H211 C31 H312 79.4(18) no
C30 C31 H312 108.4(7) no
C32 C31 H311 107.1(8) no
C32 C31 H312 107.8(7) no
H311 C31 H312 109.466 no
C22 C32 C23 108.7(45) yes
C22 C32 H222 96.8(43) no
C23 C32 H222 145.4(22) no
C22 C32 C31 47.8(39) yes
C23 C32 C31 125.8(14) yes
H222 C32 C31 88.7(15) no
C22 C32 C33 109.4(45) yes
C23 C32 C33 15.5(11) yes
H222 C32 C33 152.8(25) no
C31 C32 C33 114.2(13) yes
C22 C32 H321 66.4(47) no
C23 C32 H321 93.2(13) no
H222 C32 H321 75.6(32) no
C31 C32 H321 109.6(11) no
C33 C32 H321 107.9(9) no
C22 C32 H322 141.2(38) no
C23 C32 H322 110.1(14) no
H222 C32 H322 47.7(28) no
C31 C32 H322 107.3(9) no
C33 C32 H322 108.4(12) no
H321 C32 H322 109.466 no
C23 C33 C24 123.5(61) yes
C23 C33 H232 84.0(55) no
C24 C33 H232 147.8(22) no
C23 C33 C32 51.8(33) yes
C24 C33 C32 102.6(17) yes
H232 C33 C32 108.2(24) no
C23 C33 C34 147.1(58) yes
C24 C33 C34 23.7(8) yes
H232 C33 C34 127.4(18) no
C32 C33 C34 115.0(12) yes
C23 C33 H331 61.0(39) no
C24 C33 H331 93.4(12) no
H232 C33 H331 85.8(18) no
C32 C33 H331 108.1(8) no
C34 C33 H331 106.8(7) no
C23 C33 H332 103.7(55) no
C24 C33 H332 132.8(12) no
H232 C33 H332 25.5(17) no
C32 C33 H332 108.2(12) no
C34 C33 H332 109.2(8) no
H331 C33 H332 109.466 no
C24 C34 C25 142.0(33) yes
C24 C34 H241 64.4(19) no
C25 C34 H241 153.6(22) no
C24 C34 C33 52.8(35) yes
C25 C34 C33 111.6(24) yes
H241 C34 C33 84.2(19) no
C24 C34 C35 128.8(29) yes
C25 C34 C35 15.2(14) yes
H241 C34 C35 163.9(20) no
C33 C34 C35 111.0(12) yes
C24 C34 H341 122.1(26) no
C25 C34 H341 95.2(16) no
H241 C34 H341 59.0(12) no
C33 C34 H341 109.0(5) no
C35 C34 H341 109.0(7) no
C24 C34 H342 57.6(34) no
C25 C34 H342 119.9(21) no
H241 C34 H342 69.7(17) no
C33 C34 H342 110.2(8) no
C35 C34 H342 108.0(9) no
H341 C34 H342 109.467 no
C25 C35 C26 129.4(33) yes
C25 C35 H252 56.9(27) no
C26 C35 H252 144.8(32) no
C25 C35 C34 22.1(19) yes
C26 C35 C34 107.3(20) yes
H252 C35 C34 73.0(11) no
C25 C35 C36 140.4(23) yes
C26 C35 C36 13.6(22) yes
H252 C35 C36 136.8(25) no
C34 C35 C36 118.4(10) yes
C25 C35 H351 97.6(33) no
C26 C35 H351 105.2(18) no
H252 C35 H351 108.0(16) no
C34 C35 H351 108.4(8) no
C36 C35 H351 106.7(9) no
C25 C35 H352 92.8(38) no
C26 C35 H352 119.7(22) no
H252 C35 H352 36.0(15) no
C34 C35 H352 106.4(9) no
C36 C35 H352 107.3(9) no
H351 C35 H352 109.467 no
C20 C36 C26 110.1(36) yes
C20 C36 H261 112.9(23) no
C26 C36 H261 57.3(36) no
C20 C36 H262 145.4(34) no
C26 C36 H262 80.0(31) no
H261 C36 H262 100.4(25) no
C20 C36 C30 20.3(13) yes
C26 C36 C30 121.7(35) yes
H261 C36 C30 132.8(19) no
H262 C36 C30 126.7(29) no
C20 C36 C35 110.2(16) yes
C26 C36 C35 24.6(42) yes
H261 C36 C35 80.7(14) no
H262 C36 C35 65.4(13) no
C30 C36 C35 113.1(12) yes
C20 C36 H361 91.8(15) no
C26 C36 H361 83.3(45) no
H261 C36 H361 29.7(13) no
H262 C36 H361 122.6(25) no
C30 C36 H361 108.8(7) no
C20 C36 H362 125.8(11) no
C26 C36 H362 121.3(33) no
H261 C36 H362 108.7(15) no
H262 C36 H362 44.1(14) no
C30 C36 H362 108.1(6) no
C35 C36 H361 107.8(8) no
C35 C36 H362 109.5(7) no
H361 C36 H362 109.467 no
C20 H301 C30 31.6(16) no
H211 H311 C31 62.4(27) no
C21 H312 H212 85.3(38) no
C21 H312 C31 23.7(17) no
H212 H312 C31 108.3(30) no
C22 H321 C32 28.3(23) no
H222 H322 C32 53.9(26) no
C23 H331 H231 77.7(26) no
C23 H331 C33 26.3(16) no
H231 H331 C33 103.6(24) no
C23 H332 H232 54.6(41) no
C23 H332 C33 21.3(17) no
H232 H332 C33 70.0(54) no
C24 H342 H242 76.2(30) no
C24 H342 C34 38.8(11) no
H242 H342 C34 110.3(27) no
C25 H351 C35 31.5(13) no
C25 H352 H252 54.2(26) no
C25 H352 C35 33.1(14) no
H252 H352 C35 87.2(37) no
C26 H361 H261 65.5(32) no
C26 H361 C36 30.9(16) no
H261 H361 C36 92.8(43) no
H262 H362 C36 62.8(27) no

loop_
_geom_bond_atom_site_label_1
_geom_bond_atom_site_label_2
_geom_bond_distance
_geom_bond_publ_flag
S1 C2 1.701(5) yes
C2 N3 1.331(4) yes
C2 N4 1.349(4) yes
N3 H31 1.000 no
N3 H32 1.000 no
N4 H41 1.000 no
N4 H42 1.000 no
S5 C6 1.683(5) yes
C6 N7 1.344(4) yes
C6 N8 1.357(4) yes
N7 H71 1.000 no
N7 H72 1.000 no
N8 H81 1.000 no
N8 H82 1.000 no
S9 C10 1.713(3) yes
C10 N11 1.333(3) yes
C10 N12 1.330(3) yes
N11 H111 1.000(3) no
N11 H112 1.000 no
N12 H121 0.999(3) no
N12 H122 1.000 no
C20 C21 1.53(1) yes
C20 C26 1.53(1) yes
C20 H201 1.000 no
C20 H202 1.000 no
C20 C30 0.56(3) yes
C20 C31 1.64(4) yes
C20 C36 1.24(3) yes
C20 H301 1.06(3) no
C21 C22 1.528(9) yes
C21 H211 1.000 no
C21 H212 1.000 no
C21 C30 1.35(3) yes
C21 C31 0.42(2) yes
C21 H312 0.81(3) no
C22 C23 1.527(9) yes
C22 H221 1.000 no
C22 H222 1.000 no
C22 C31 1.26(2) yes
C22 C32 0.48(3) yes
C22 H321 0.92(4) no
C23 C24 1.54(1) yes
C23 H231 1.000 no
C23 H232 1.000 no
C23 C32 1.31(2) yes
C23 C33 0.44(2) yes
C23 H331 0.88(3) no
C23 H332 1.19(3) no
C24 C25 1.52(1) yes
C24 H241 1.000 no
C24 H242 1.000 no
C24 C33 1.25(4) yes
C24 C34 0.630(17) yes
C24 H342 0.85(4) no
C25 C26 1.52(1) yes
C25 H251 1.000 no
C25 H252 1.000 no
C25 C34 0.968(18) yes
C25 C35 0.67(2) yes
C25 H351 1.28(3) no
C25 H352 1.23(4) no
C26 H261 1.000 no
C26 H262 1.000 no
C26 C35 1.00(3) yes
C26 C36 0.56(2) yes
C26 H361 1.09(4) no
H202 C30 0.72(3) no
H211 C31 0.94(4) no
H211 H311 0.78(2) no
H212 H312 0.66(3) no
H222 C32 0.83(3) no
H222 H322 0.76(4) no
H231 H331 0.71(2) no
H232 C33 0.94(4) no
H232 H332 0.43(3) no
H241 C34 1.10(3) no
H242 H342 0.77(2) no
H252 C35 1.19(4) no
H252 H352 0.70(2) no
H261 C36 1.18(4) no
H261 H361 0.59(2) no
H262 C36 0.93(3) no
H262 H362 0.73(2) no
C30 C31 1.520(9) yes
C30 C36 1.528(9) yes
C30 H301 1.000 no
C30 H302 1.000 no
C31 C32 1.529(9) yes
C31 H311 1.000 no
C31 H312 1.000 no
C32 C33 1.533(8) yes
C32 H321 1.000 no
C32 H322 1.000 no
C33 C34 1.525(9) yes
C33 H331 1.000 no
C33 H332 1.000 no
C34 C35 1.559(8) yes
C34 H341 1.000 no
C34 H342 1.000 no
C35 C36 1.483(8) yes
C35 H351 1.000 no
C35 H352 1.000 no
C36 H361 1.000 no
C36 H362 1.000 no
